data_7104880
loop_
_publ_author_name
'Hlavinka, Mark L.'
'Hagadorn, John R.'

_publ_section_title
;
 New dibenzofuran-bridged bis(amidoamine) and bis(ethylenediamine) ligands
 and their dinuclear zinc and aluminium complexes
;
_journal_coden_ASTM CHCOFS
_journal_issue 21
_journal_name_full
;
 Chemical Communications (Cambridge, United Kingdom)
;
_journal_page_first 2686
_journal_page_last 2687
_journal_paper_doi 10.1039/b309732c
_journal_year 2003
_chemical_formula_sum 'C21 H30 Cl6 N4 O Zn2'
_chemical_formula_weight 697.93
_chemical_name_common LH2Zn2Cl4aCH2Cl2
_space_group_IT_number 29
_symmetry_cell_setting orthorhombic
_symmetry_space_group_name_Hall 'P 2c -2ac'
_symmetry_space_group_name_H-M 'P c a 21'
_atom_sites_solution_hydrogens geom
_atom_sites_solution_primary direct
_atom_sites_solution_secondary difmap
_audit_creation_method SHELXL-97
_cell_angle_alpha 90.00
_cell_angle_beta 90.00
_cell_angle_gamma 90.00
_cell_formula_units_Z 4
_cell_length_a 13.9254(6)
_cell_length_b 18.4546(7)
_cell_length_c 11.2231(5)
_cell_measurement_reflns_used 6149
_cell_measurement_temperature 158(2)
_cell_measurement_theta_max 31.254
_cell_measurement_theta_min 2.207
_cell_volume 2884.2(2)
_computing_cell_refinement 'SAINT, Bruker'
_computing_data_collection 'SMART, Bruker'
_computing_data_reduction 'SAINT, Bruker'
_computing_molecular_graphics 'SHELXTL, Bruker'
_computing_structure_refinement 'SHELXL-97 (Sheldrick, 1997)'
_computing_structure_solution 'SHELXS-97 (Sheldrick, 1990)'
_diffrn_ambient_temperature 158(2)
_diffrn_measured_fraction_theta_full 0.997
_diffrn_measured_fraction_theta_max 0.997
_diffrn_radiation_monochromator graphite
_diffrn_radiation_source 'fine-focus sealed tube'
_diffrn_radiation_type MoK\a
_diffrn_radiation_wavelength 0.71073
_diffrn_reflns_av_R_equivalents 0.0582
_diffrn_reflns_av_sigmaI/netI 0.0622
_diffrn_reflns_limit_h_max 16
_diffrn_reflns_limit_h_min -15
_diffrn_reflns_limit_k_max 21
_diffrn_reflns_limit_k_min -21
_diffrn_reflns_limit_l_max 13
_diffrn_reflns_limit_l_min -9
_diffrn_reflns_number 17210
_diffrn_reflns_theta_full 25.02
_diffrn_reflns_theta_max 25.02
_diffrn_reflns_theta_min 2.21
_exptl_absorpt_coefficient_mu 2.241
_exptl_absorpt_correction_T_max 1.00
_exptl_absorpt_correction_T_min 0.545
_exptl_absorpt_correction_type multi-scan
_exptl_absorpt_process_details
;
absorption correction applied using SADABS
(Blessing, R. H. Acta Crystallogr., Sect. A 1995, 51, 33-38)'
;
_exptl_crystal_colour colorless
_exptl_crystal_density_diffrn 1.607
_exptl_crystal_density_method 'not measured'
_exptl_crystal_description block
_exptl_crystal_F_000 1416
_exptl_crystal_size_max 0.5
_exptl_crystal_size_mid 0.1
_exptl_crystal_size_min 0.1
_refine_diff_density_max 0.440
_refine_diff_density_min -0.485
_refine_diff_density_rms 0.069
_refine_ls_abs_structure_details 'Flack H D (1983), Acta Cryst. A39, 876-881'
_refine_ls_abs_structure_Flack 0.078(14)
_refine_ls_extinction_method none
_refine_ls_goodness_of_fit_ref 1.047
_refine_ls_hydrogen_treatment mixed
_refine_ls_matrix_type full
_refine_ls_number_parameters 319
_refine_ls_number_reflns 4544
_refine_ls_number_restraints 1
_refine_ls_restrained_S_all 1.047
_refine_ls_R_factor_all 0.0380
_refine_ls_R_factor_gt 0.0337
_refine_ls_shift/su_max 0.001
_refine_ls_shift/su_mean 0.000
_refine_ls_structure_factor_coef Fsqd
_refine_ls_weighting_details 'calc w==1/[\s^2^(Fo^2^)+(0.0260P)^2^+1.3926P] where P==(Fo^2^+2Fc^2^)/3'
_refine_ls_weighting_scheme calc
_refine_ls_wR_factor_gt 0.0814
_refine_ls_wR_factor_ref 0.0838
_reflns_number_gt 4191
_reflns_number_total 4544
_reflns_threshold_expression >2sigma(I)
_cod_data_source_file b309732c.txt
_cod_data_source_block compound_3
_cod_original_sg_symbol_H-M Pca2(1)
_cod_database_code 7104880

loop_
_symmetry_equiv_pos_as_xyz
'x, y, z'
'-x, -y, z+1/2'
'-x+1/2, y, z+1/2'
'x+1/2, -y, z'

loop_
_atom_site_label
_atom_site_type_symbol
_atom_site_fract_x
_atom_site_fract_y
_atom_site_fract_z
_atom_site_U_iso_or_equiv
_atom_site_adp_type
_atom_site_occupancy
_atom_site_symmetry_multiplicity
_atom_site_calc_flag
_atom_site_refinement_flags
_atom_site_disorder_assembly
_atom_site_disorder_group
Zn1 Zn 0.42184(3) 0.38922(2) 0.37680(5) 0.03008(13) Uani 1 1 d . . .
Zn2 Zn 0.52921(3) 0.11807(2) 0.39040(5) 0.02881(13) Uani 1 1 d . . .
Cl1 Cl 0.31221(9) 0.46303(6) 0.45495(12) 0.0418(3) Uani 1 1 d . . .
Cl2 Cl 0.52730(8) 0.34070(5) 0.50164(11) 0.0346(2) Uani 1 1 d . . .
Cl3 Cl 0.54605(8) 0.20198(6) 0.24870(11) 0.0388(3) Uani 1 1 d . . .
Cl4 Cl 0.44837(8) 0.01739(6) 0.35596(12) 0.0422(3) Uani 1 1 d . . .
Cl5 Cl 0.81428(9) 0.32499(7) 0.25171(14) 0.0502(3) Uani 1 1 d . . .
Cl6 Cl 0.84294(9) 0.28824(7) 0.50240(12) 0.0457(3) Uani 1 1 d . . .
O1 O 0.34609(19) 0.22746(15) 0.4315(3) 0.0296(7) Uani 1 1 d . . .
N1 N 0.4852(3) 0.43792(19) 0.2292(4) 0.0357(9) Uani 1 1 d . . .
N2 N 0.3439(3) 0.32609(19) 0.2509(4) 0.0335(8) Uani 1 1 d . . .
N3 N 0.4899(2) 0.16367(18) 0.5587(3) 0.0264(8) Uani 1 1 d . . .
N4 N 0.6619(3) 0.09806(18) 0.4705(3) 0.0302(8) Uani 1 1 d . . .
C1 C 0.5913(4) 0.4305(3) 0.2306(6) 0.0518(13) Uani 1 1 d . . .
H1A H 0.6085 0.3794 0.2401 0.078 Uiso 1 1 calc R . .
H1B H 0.6177 0.4586 0.2970 0.078 Uiso 1 1 calc R . .
H1C H 0.6177 0.4488 0.1554 0.078 Uiso 1 1 calc R . .
C2 C 0.4591(5) 0.5160(3) 0.2238(6) 0.0555(15) Uani 1 1 d . . .
H2A H 0.4838 0.5408 0.2947 0.083 Uiso 1 1 calc R . .
H2B H 0.3891 0.5209 0.2209 0.083 Uiso 1 1 calc R . .
H2C H 0.4873 0.5378 0.1523 0.083 Uiso 1 1 calc R . .
C3 C 0.4444(4) 0.3996(3) 0.1232(5) 0.0415(12) Uani 1 1 d . . .
H3A H 0.4845 0.3569 0.1041 0.058 Uiso 1 1 calc R . .
H3B H 0.4453 0.4325 0.0535 0.058 Uiso 1 1 calc R . .
C4 C 0.3425(4) 0.3756(3) 0.1476(5) 0.0412(12) Uani 1 1 d . . .
H4A H 0.3015 0.4181 0.1650 0.058 Uiso 1 1 calc R . .
H4B H 0.3160 0.3504 0.0770 0.058 Uiso 1 1 calc R . .
C5 C 0.2546(3) 0.3001(2) 0.2954(5) 0.0352(10) Uani 1 1 d . . .
C6 C 0.1626(4) 0.3206(3) 0.2605(5) 0.0421(12) Uani 1 1 d . . .
H6 H 0.1540 0.3534 0.1963 0.051 Uiso 1 1 calc R . .
C7 C 0.0823(4) 0.2922(3) 0.3212(6) 0.0473(14) Uani 1 1 d . . .
H7 H 0.0202 0.3065 0.2953 0.057 Uiso 1 1 calc R . .
C8 C 0.0888(3) 0.2449(3) 0.4159(5) 0.0435(13) Uani 1 1 d . . .
H8 H 0.0330 0.2277 0.4556 0.052 Uiso 1 1 calc R . .
C9 C 0.1811(3) 0.2231(2) 0.4514(5) 0.0347(10) Uani 1 1 d . . .
C10 C 0.2586(3) 0.25120(19) 0.3887(5) 0.0324(9) Uani 1 1 d . . .
C11 C 0.3219(3) 0.1833(2) 0.5265(4) 0.0292(9) Uani 1 1 d . . .
C12 C 0.2239(3) 0.1783(2) 0.5439(4) 0.0339(10) Uani 1 1 d . . .
C13 C 0.1921(3) 0.1361(2) 0.6409(5) 0.0367(11) Uani 1 1 d . . .
H13 H 0.1256 0.1304 0.6571 0.044 Uiso 1 1 calc R . .
C14 C 0.2611(4) 0.1032(2) 0.7119(5) 0.0377(11) Uani 1 1 d . . .
H14 H 0.2403 0.0748 0.7777 0.045 Uiso 1 1 calc R . .
C15 C 0.3596(3) 0.1098(2) 0.6911(5) 0.0331(10) Uani 1 1 d . . .
H15 H 0.4042 0.0861 0.7420 0.040 Uiso 1 1 calc R . .
C16 C 0.3924(3) 0.1510(2) 0.5959(4) 0.0291(9) Uani 1 1 d . . .
C17 C 0.5671(3) 0.1425(2) 0.6422(4) 0.0295(9) Uani 1 1 d . . .
H17A H 0.5563 0.0925 0.6714 0.041 Uiso 1 1 calc R . .
H17B H 0.5681 0.1756 0.7116 0.041 Uiso 1 1 calc R . .
C18 C 0.6615(3) 0.1468(2) 0.5753(4) 0.0327(10) Uani 1 1 d . . .
H18A H 0.6723 0.1973 0.5486 0.046 Uiso 1 1 calc R . .
H18B H 0.7147 0.1333 0.6294 0.046 Uiso 1 1 calc R . .
C19 C 0.6720(4) 0.0210(2) 0.5089(5) 0.0453(12) Uani 1 1 d . . .
H19A H 0.6725 -0.0105 0.4386 0.068 Uiso 1 1 calc R . .
H19B H 0.6179 0.0078 0.5605 0.068 Uiso 1 1 calc R . .
H19C H 0.7323 0.0150 0.5529 0.068 Uiso 1 1 calc R . .
C20 C 0.7436(3) 0.1160(2) 0.3916(6) 0.0417(11) Uani 1 1 d . . .
H20A H 0.7371 0.1660 0.3634 0.063 Uiso 1 1 calc R . .
H20B H 0.7439 0.0830 0.3232 0.063 Uiso 1 1 calc R . .
H20C H 0.8038 0.1109 0.4359 0.063 Uiso 1 1 calc R . .
C21 C 0.7755(4) 0.3395(3) 0.3993(6) 0.0503(13) Uani 1 1 d . . .
H21A H 0.7069 0.3261 0.4061 0.070 Uiso 1 1 calc R . .
H21B H 0.7816 0.3916 0.4189 0.070 Uiso 1 1 calc R . .
H1 H 0.381(3) 0.292(2) 0.232(4) 0.020(11) Uiso 1 1 d . . .
H2 H 0.500(3) 0.210(3) 0.545(5) 0.032(12) Uiso 1 1 d . . .

loop_
_atom_site_aniso_label
_atom_site_aniso_U_11
_atom_site_aniso_U_22
_atom_site_aniso_U_33
_atom_site_aniso_U_23
_atom_site_aniso_U_13
_atom_site_aniso_U_12
Zn1 0.0381(3) 0.0292(2) 0.0230(3) 0.0014(2) -0.0003(2) -0.00177(18)
Zn2 0.0306(2) 0.0299(2) 0.0260(3) 0.0009(2) -0.0012(2) -0.00100(17)
Cl1 0.0512(7) 0.0373(5) 0.0368(7) -0.0030(5) 0.0120(6) 0.0002(5)
Cl2 0.0420(6) 0.0314(5) 0.0304(6) 0.0009(4) -0.0062(5) -0.0031(4)
Cl3 0.0424(6) 0.0415(6) 0.0324(6) 0.0094(5) -0.0002(5) -0.0001(5)
Cl4 0.0423(6) 0.0345(5) 0.0498(8) -0.0055(5) -0.0055(6) -0.0065(5)
Cl5 0.0449(7) 0.0626(8) 0.0433(8) -0.0053(6) -0.0029(6) 0.0010(6)
Cl6 0.0375(6) 0.0559(7) 0.0438(8) -0.0031(6) 0.0007(6) -0.0048(5)
O1 0.0261(14) 0.0312(14) 0.0315(18) -0.0015(12) -0.0027(12) 0.0038(11)
N1 0.044(2) 0.0343(19) 0.029(2) 0.0033(16) 0.0022(18) 0.0030(16)
N2 0.038(2) 0.0289(17) 0.034(2) -0.0032(17) -0.0030(19) 0.0095(16)
N3 0.0238(18) 0.0238(17) 0.032(2) 0.0027(15) 0.0021(15) -0.0031(13)
N4 0.0325(19) 0.0281(16) 0.030(2) 0.0037(15) 0.0047(17) 0.0059(14)
C1 0.045(3) 0.070(3) 0.041(3) 0.010(3) 0.003(3) -0.004(3)
C2 0.082(4) 0.034(3) 0.050(4) 0.013(2) 0.016(3) 0.006(2)
C3 0.056(3) 0.050(3) 0.019(2) 0.004(2) 0.005(2) 0.014(2)
C4 0.054(3) 0.046(3) 0.023(3) -0.001(2) -0.013(2) 0.015(2)
C5 0.034(2) 0.036(2) 0.035(3) -0.0131(19) -0.006(2) 0.0086(19)
C6 0.042(3) 0.041(2) 0.043(3) -0.010(2) -0.014(2) 0.010(2)
C7 0.033(3) 0.047(3) 0.062(4) -0.020(3) -0.020(3) 0.011(2)
C8 0.024(2) 0.047(3) 0.059(4) -0.024(2) -0.006(2) 0.0052(18)
C9 0.029(2) 0.036(2) 0.039(3) -0.015(2) 0.001(2) 0.0015(18)
C10 0.026(2) 0.0331(19) 0.038(3) -0.011(2) -0.010(2) 0.0070(15)
C11 0.030(2) 0.0269(19) 0.031(3) -0.0033(17) 0.003(2) 0.0011(17)
C12 0.031(2) 0.031(2) 0.040(3) -0.0144(19) 0.002(2) -0.0014(17)
C13 0.031(3) 0.036(2) 0.043(3) -0.014(2) 0.012(2) -0.0072(19)
C14 0.043(3) 0.031(2) 0.039(3) -0.004(2) 0.008(2) -0.0037(19)
C15 0.036(2) 0.032(2) 0.032(3) -0.0026(18) 0.007(2) 0.0011(17)
C16 0.030(2) 0.026(2) 0.032(3) -0.0062(17) 0.0030(19) -0.0015(17)
C17 0.028(2) 0.036(2) 0.024(2) 0.0014(18) -0.0020(18) 0.0020(17)
C18 0.027(2) 0.039(2) 0.032(3) 0.002(2) -0.0047(19) 0.0034(18)
C19 0.049(3) 0.034(2) 0.052(3) 0.011(2) -0.002(3) 0.011(2)
C20 0.038(2) 0.051(2) 0.036(3) 0.003(2) 0.007(3) 0.0039(19)
C21 0.048(3) 0.051(3) 0.052(4) 0.005(3) 0.016(3) 0.012(2)

loop_
_atom_type_symbol
_atom_type_description
_atom_type_scat_dispersion_real
_atom_type_scat_dispersion_imag
_atom_type_scat_source
C C 0.0033 0.0016 'International Tables Vol C Tables 4.2.6.8 and 6.1.1.4'
H H 0.0000 0.0000 'International Tables Vol C Tables 4.2.6.8 and 6.1.1.4'
N N 0.0061 0.0033 'International Tables Vol C Tables 4.2.6.8 and 6.1.1.4'
O O 0.0106 0.0060 'International Tables Vol C Tables 4.2.6.8 and 6.1.1.4'
Cl Cl 0.1484 0.1585 'International Tables Vol C Tables 4.2.6.8 and 6.1.1.4'
Zn Zn 0.2839 1.4301 'International Tables Vol C Tables 4.2.6.8 and 6.1.1.4'

loop_
_geom_angle_atom_site_label_1
_geom_angle_atom_site_label_2
_geom_angle_atom_site_label_3
_geom_angle
_geom_angle_site_symmetry_1
_geom_angle_site_symmetry_3
_geom_angle_publ_flag
N1 Zn1 N2 85.64(16) . . ?
N1 Zn1 Cl2 113.36(11) . . ?
N2 Zn1 Cl2 122.39(10) . . ?
N1 Zn1 Cl1 109.88(11) . . ?
N2 Zn1 Cl1 104.29(11) . . ?
Cl2 Zn1 Cl1 116.88(5) . . ?
N1 Zn1 Zn2 108.40(10) . . ?
N2 Zn1 Zn2 68.97(10) . . ?
Cl2 Zn1 Zn2 53.53(3) . . ?
Cl1 Zn1 Zn2 140.42(3) . . ?
N4 Zn2 N3 85.17(14) . . ?
N4 Zn2 Cl4 112.21(10) . . ?
N3 Zn2 Cl4 110.82(10) . . ?
N4 Zn2 Cl3 109.67(11) . . ?
N3 Zn2 Cl3 112.53(10) . . ?
Cl4 Zn2 Cl3 120.86(5) . . ?
N4 Zn2 Zn1 115.80(10) . . ?
N3 Zn2 Zn1 64.90(9) . . ?
Cl4 Zn2 Zn1 130.94(4) . . ?
Cl3 Zn2 Zn1 49.06(3) . . ?
C10 O1 C11 103.9(3) . . ?
C1 N1 C2 109.4(4) . . ?
C1 N1 C3 110.0(4) . . ?
C2 N1 C3 109.4(4) . . ?
C1 N1 Zn1 112.0(3) . . ?
C2 N1 Zn1 110.3(3) . . ?
C3 N1 Zn1 105.6(3) . . ?
C5 N2 C4 118.2(4) . . ?
C5 N2 Zn1 113.4(3) . . ?
C4 N2 Zn1 100.9(3) . . ?
C16 N3 C17 117.3(4) . . ?
C16 N3 Zn2 115.7(3) . . ?
C17 N3 Zn2 105.6(3) . . ?
C20 N4 C18 110.0(4) . . ?
C20 N4 C19 108.3(3) . . ?
C18 N4 C19 110.5(4) . . ?
C20 N4 Zn2 112.5(3) . . ?
C18 N4 Zn2 103.4(2) . . ?
C19 N4 Zn2 112.1(3) . . ?
N1 C3 C4 110.5(4) . . ?
N2 C4 C3 108.1(4) . . ?
C10 C5 C6 115.3(5) . . ?
C10 C5 N2 116.7(4) . . ?
C6 C5 N2 127.9(5) . . ?
C5 C6 C7 119.6(5) . . ?
C8 C7 C6 123.7(4) . . ?
C7 C8 C9 117.4(5) . . ?
C10 C9 C8 117.4(5) . . ?
C10 C9 C12 104.8(4) . . ?
C8 C9 C12 137.8(5) . . ?
O1 C10 C5 120.4(4) . . ?
O1 C10 C9 113.0(4) . . ?
C5 C10 C9 126.5(4) . . ?
C12 C11 O1 112.9(4) . . ?
C12 C11 C16 126.2(4) . . ?
O1 C11 C16 120.9(4) . . ?
C11 C12 C13 117.1(4) . . ?
C11 C12 C9 105.4(4) . . ?
C13 C12 C9 137.4(4) . . ?
C14 C13 C12 118.0(4) . . ?
C13 C14 C15 123.0(5) . . ?
C16 C15 C14 119.9(5) . . ?
C11 C16 C15 115.7(4) . . ?
C11 C16 N3 115.8(4) . . ?
C15 C16 N3 128.5(4) . . ?
N3 C17 C18 107.6(4) . . ?
N4 C18 C17 111.4(4) . . ?
Cl5 C21 Cl6 111.8(3) . . ?

loop_
_geom_bond_atom_site_label_1
_geom_bond_atom_site_label_2
_geom_bond_distance
_geom_bond_site_symmetry_2
_geom_bond_publ_flag
Zn1 N1 2.080(4) . ?
Zn1 N2 2.129(4) . ?
Zn1 Cl2 2.2185(12) . ?
Zn1 Cl1 2.2261(13) . ?
Zn1 Zn2 5.2249(6) . ?
Zn2 N4 2.087(4) . ?
Zn2 N3 2.139(4) . ?
Zn2 Cl4 2.2065(12) . ?
Zn2 Cl3 2.2321(12) . ?
Cl5 C21 1.763(6) . ?
Cl6 C21 1.765(6) . ?
O1 C10 1.381(5) . ?
O1 C11 1.383(5) . ?
N1 C1 1.484(6) . ?
N1 C2 1.488(6) . ?
N1 C3 1.496(7) . ?
N2 C5 1.424(6) . ?
N2 C4 1.476(6) . ?
N3 C16 1.439(5) . ?
N3 C17 1.479(6) . ?
N4 C20 1.479(6) . ?
N4 C18 1.480(6) . ?
N4 C19 1.493(5) . ?
C3 C4 1.512(7) . ?
C5 C10 1.383(7) . ?
C5 C6 1.391(7) . ?
C6 C7 1.410(8) . ?
C7 C8 1.379(8) . ?
C8 C9 1.404(6) . ?
C9 C10 1.390(7) . ?
C9 C12 1.455(7) . ?
C11 C12 1.382(6) . ?
C11 C16 1.388(6) . ?
C12 C13 1.409(7) . ?
C13 C14 1.388(7) . ?
C14 C15 1.398(7) . ?
C15 C16 1.389(6) . ?
C17 C18 1.516(6) . ?

loop_
_geom_torsion_atom_site_label_1
_geom_torsion_atom_site_label_2
_geom_torsion_atom_site_label_3
_geom_torsion_atom_site_label_4
_geom_torsion
_geom_torsion_site_symmetry_1
_geom_torsion_site_symmetry_2
_geom_torsion_site_symmetry_3
_geom_torsion_site_symmetry_4
_geom_torsion_publ_flag
N1 Zn1 Zn2 N4 83.73(17) . . . . ?
N2 Zn1 Zn2 N4 161.39(17) . . . . ?
Cl2 Zn1 Zn2 N4 -22.16(12) . . . . ?
Cl1 Zn1 Zn2 N4 -111.48(13) . . . . ?
N1 Zn1 Zn2 N3 154.47(16) . . . . ?
N2 Zn1 Zn2 N3 -127.86(16) . . . . ?
Cl2 Zn1 Zn2 N3 48.58(11) . . . . ?
Cl1 Zn1 Zn2 N3 -40.73(12) . . . . ?
N1 Zn1 Zn2 Cl4 -109.03(13) . . . . ?
N2 Zn1 Zn2 Cl4 -31.37(13) . . . . ?
Cl2 Zn1 Zn2 Cl4 145.08(7) . . . . ?
Cl1 Zn1 Zn2 Cl4 55.76(8) . . . . ?
N1 Zn1 Zn2 Cl3 -10.60(12) . . . . ?
N2 Zn1 Zn2 Cl3 67.06(13) . . . . ?
Cl2 Zn1 Zn2 Cl3 -116.49(6) . . . . ?
Cl1 Zn1 Zn2 Cl3 154.19(8) . . . . ?
N2 Zn1 N1 C1 -122.2(3) . . . . ?
Cl2 Zn1 N1 C1 1.4(4) . . . . ?
Cl1 Zn1 N1 C1 134.2(3) . . . . ?
Zn2 Zn1 N1 C1 -56.0(3) . . . . ?
N2 Zn1 N1 C2 115.7(4) . . . . ?
Cl2 Zn1 N1 C2 -120.8(3) . . . . ?
Cl1 Zn1 N1 C2 12.1(4) . . . . ?
Zn2 Zn1 N1 C2 -178.2(3) . . . . ?
N2 Zn1 N1 C3 -2.5(3) . . . . ?
Cl2 Zn1 N1 C3 121.1(3) . . . . ?
Cl1 Zn1 N1 C3 -106.1(3) . . . . ?
Zn2 Zn1 N1 C3 63.7(3) . . . . ?
N1 Zn1 N2 C5 -154.4(3) . . . . ?
Cl2 Zn1 N2 C5 90.6(3) . . . . ?
Cl1 Zn1 N2 C5 -45.0(3) . . . . ?
Zn2 Zn1 N2 C5 94.0(3) . . . . ?
N1 Zn1 N2 C4 -27.0(3) . . . . ?
Cl2 Zn1 N2 C4 -142.0(2) . . . . ?
Cl1 Zn1 N2 C4 82.4(3) . . . . ?
Zn2 Zn1 N2 C4 -138.6(3) . . . . ?
N4 Zn2 N3 C16 -143.0(3) . . . . ?
Cl4 Zn2 N3 C16 -31.1(3) . . . . ?
Cl3 Zn2 N3 C16 107.6(3) . . . . ?
Zn1 Zn2 N3 C16 95.5(3) . . . . ?
N4 Zn2 N3 C17 -11.5(3) . . . . ?
Cl4 Zn2 N3 C17 100.4(2) . . . . ?
Cl3 Zn2 N3 C17 -120.8(2) . . . . ?
Zn1 Zn2 N3 C17 -133.0(3) . . . . ?
N3 Zn2 N4 C20 -136.7(3) . . . . ?
Cl4 Zn2 N4 C20 112.8(3) . . . . ?
Cl3 Zn2 N4 C20 -24.5(3) . . . . ?
Zn1 Zn2 N4 C20 -77.6(3) . . . . ?
N3 Zn2 N4 C18 -18.0(3) . . . . ?
Cl4 Zn2 N4 C18 -128.6(2) . . . . ?
Cl3 Zn2 N4 C18 94.2(3) . . . . ?
Zn1 Zn2 N4 C18 41.1(3) . . . . ?
N3 Zn2 N4 C19 101.0(3) . . . . ?
Cl4 Zn2 N4 C19 -9.6(3) . . . . ?
Cl3 Zn2 N4 C19 -146.8(3) . . . . ?
Zn1 Zn2 N4 C19 160.1(3) . . . . ?
C1 N1 C3 C4 153.3(4) . . . . ?
C2 N1 C3 C4 -86.5(5) . . . . ?
Zn1 N1 C3 C4 32.2(4) . . . . ?
C5 N2 C4 C3 175.9(4) . . . . ?
Zn1 N2 C4 C3 51.7(4) . . . . ?
N1 C3 C4 N2 -59.8(5) . . . . ?
C4 N2 C5 C10 177.1(4) . . . . ?
Zn1 N2 C5 C10 -65.1(4) . . . . ?
C4 N2 C5 C6 -6.5(7) . . . . ?
Zn1 N2 C5 C6 111.3(5) . . . . ?
C10 C5 C6 C7 0.9(6) . . . . ?
N2 C5 C6 C7 -175.6(4) . . . . ?
C5 C6 C7 C8 0.7(7) . . . . ?
C6 C7 C8 C9 -1.3(7) . . . . ?
C7 C8 C9 C10 0.3(6) . . . . ?
C7 C8 C9 C12 177.5(5) . . . . ?
C11 O1 C10 C5 176.9(4) . . . . ?
C11 O1 C10 C9 -0.9(4) . . . . ?
C6 C5 C10 O1 -179.5(4) . . . . ?
N2 C5 C10 O1 -2.6(6) . . . . ?
C6 C5 C10 C9 -2.0(7) . . . . ?
N2 C5 C10 C9 174.9(4) . . . . ?
C8 C9 C10 O1 179.0(4) . . . . ?
C12 C9 C10 O1 1.0(5) . . . . ?
C8 C9 C10 C5 1.4(7) . . . . ?
C12 C9 C10 C5 -176.6(4) . . . . ?
C10 O1 C11 C12 0.4(4) . . . . ?
C10 O1 C11 C16 -177.7(4) . . . . ?
O1 C11 C12 C13 -178.2(3) . . . . ?
C16 C11 C12 C13 -0.2(7) . . . . ?
O1 C11 C12 C9 0.2(5) . . . . ?
C16 C11 C12 C9 178.1(4) . . . . ?
C10 C9 C12 C11 -0.7(5) . . . . ?
C8 C9 C12 C11 -178.0(5) . . . . ?
C10 C9 C12 C13 177.2(5) . . . . ?
C8 C9 C12 C13 -0.2(9) . . . . ?
C11 C12 C13 C14 0.3(6) . . . . ?
C9 C12 C13 C14 -177.4(5) . . . . ?
C12 C13 C14 C15 -0.3(7) . . . . ?
C13 C14 C15 C16 0.2(7) . . . . ?
C12 C11 C16 C15 0.2(6) . . . . ?
O1 C11 C16 C15 178.0(4) . . . . ?
C12 C11 C16 N3 179.3(4) . . . . ?
O1 C11 C16 N3 -2.9(6) . . . . ?
C14 C15 C16 C11 -0.1(6) . . . . ?
C14 C15 C16 N3 -179.1(4) . . . . ?
C17 N3 C16 C11 168.5(4) . . . . ?
Zn2 N3 C16 C11 -65.7(4) . . . . ?
C17 N3 C16 C15 -12.5(6) . . . . ?
Zn2 N3 C16 C15 113.2(4) . . . . ?
C16 N3 C17 C18 168.9(3) . . . . ?
Zn2 N3 C17 C18 38.3(4) . . . . ?
C20 N4 C18 C17 166.4(4) . . . . ?
C19 N4 C18 C17 -74.1(4) . . . . ?
Zn2 N4 C18 C17 46.0(4) . . . . ?
N3 C17 C18 N4 -59.5(4) . . . . ?
